data_4512846
loop_
_publ_author_name
'Gabriel, Catherine'
'Karakosta, Paraskevi'
'Vangelis, Angelos A.'
'Raptopoulou, Catherine P.'
'Terzis, Aris'
'Psycharis, Vassilis'
'Bertmer, Marko'
'Mateescu, Constantin'
'Salifoglou, Athanasios'

_publ_section_title
;
 pH-Specific Crystalline Binary and Ternary Metal--Organic Framework
 Materials of Pb(II) with (Di)Tricarboxylate Ligands
 andN,N&#x2032;-Aromatic Chelators. Structure, Architecture-Lattice
 Dimensionality, and Electronic Spectroscopic Property Correlations
;
_journal_issue 4
_journal_name_full 'Crystal Growth &amp; Design'
_journal_page_first 1666
_journal_paper_doi 10.1021/cg501628d
_journal_volume 15
_journal_year 2015
_chemical_formula_sum 'C16 H12 N2 O4 Pb'
_chemical_formula_weight 503.47
_chemical_name_systematic
; 
 ? 
;
_space_group_IT_number 15
_symmetry_cell_setting monoclinic
_symmetry_space_group_name_Hall '-C 2yc'
_symmetry_space_group_name_H-M 'C 1 2/c 1'
_atom_sites_solution_hydrogens geom
_atom_sites_solution_primary direct
_atom_sites_solution_secondary difmap
_audit_creation_method SHELXL-97
_cell_angle_alpha 90.00
_cell_angle_beta 119.47(2)
_cell_angle_gamma 90.00
_cell_formula_units_Z 4
_cell_length_a 9.955(10)
_cell_length_b 21.030(4)
_cell_length_c 7.925(9)
_cell_measurement_reflns_used 25
_cell_measurement_temperature 293(2)
_cell_measurement_theta_max 11.5
_cell_measurement_theta_min 5.5
_cell_volume 1444(2)
_computing_structure_refinement 'SHELXL-97 (Sheldrick, 1997)'
_computing_structure_solution 'SHELXS-97 (Sheldrick, 1990)'
_diffrn_ambient_temperature 293(2)
_diffrn_measured_fraction_theta_full 0.995
_diffrn_measured_fraction_theta_max 0.995
_diffrn_measurement_device_type 'CrystalLogic Dual Goniometer'
_diffrn_measurement_method '\q-2\q scans'
_diffrn_radiation_monochromator graphite
_diffrn_radiation_source 'fine-focus sealed tube'
_diffrn_radiation_type MoK\a
_diffrn_radiation_wavelength 0.71073
_diffrn_reflns_av_R_equivalents 0.0305
_diffrn_reflns_av_sigmaI/netI 0.0399
_diffrn_reflns_limit_h_max 11
_diffrn_reflns_limit_h_min -10
_diffrn_reflns_limit_k_max 0
_diffrn_reflns_limit_k_min -24
_diffrn_reflns_limit_l_max 8
_diffrn_reflns_limit_l_min -9
_diffrn_reflns_number 2224
_diffrn_reflns_theta_full 25.00
_diffrn_reflns_theta_max 25.00
_diffrn_reflns_theta_min 2.54
_diffrn_standards_decay_% 2.9
_diffrn_standards_interval_count 97
_diffrn_standards_number 3
_exptl_absorpt_coefficient_mu 11.703
_exptl_absorpt_correction_T_max 1.000
_exptl_absorpt_correction_T_min 0.628
_exptl_absorpt_correction_type psi-scan
_exptl_crystal_colour colorless
_exptl_crystal_density_diffrn 2.315
_exptl_crystal_density_method 'not measured'
_exptl_crystal_description parallelepiped
_exptl_crystal_F_000 944
_exptl_crystal_size_max 0.55
_exptl_crystal_size_mid 0.30
_exptl_crystal_size_min 0.25
_refine_diff_density_max 2.120
_refine_diff_density_min -1.365
_refine_diff_density_rms 0.173
_refine_ls_extinction_coef 0.0107(3)
_refine_ls_extinction_expression Fc^*^=kFc[1+0.001xFc^2^\l^3^/sin(2\q)]^-1/4^
_refine_ls_extinction_method SHELXL
_refine_ls_goodness_of_fit_ref 1.093
_refine_ls_hydrogen_treatment refall
_refine_ls_matrix_type full
_refine_ls_number_parameters 115
_refine_ls_number_reflns 1270
_refine_ls_number_restraints 0
_refine_ls_restrained_S_all 1.093
_refine_ls_R_factor_all 0.0304
_refine_ls_R_factor_gt 0.0286
_refine_ls_shift/su_max 0.002
_refine_ls_shift/su_mean 0.000
_refine_ls_structure_factor_coef Fsqd
_refine_ls_weighting_details 'calc w=1/[\s^2^(Fo^2^)+(0.0449P)^2^+2.4759P] where P=(Fo^2^+2Fc^2^)/3'
_refine_ls_weighting_scheme calc
_refine_ls_wR_factor_gt 0.0719
_refine_ls_wR_factor_ref 0.0732
_reflns_number_gt 1207
_reflns_number_total 1270
_reflns_threshold_expression >2sigma(I)
_cod_data_source_file cg501628d_si_001.cif
_cod_data_source_block compound1
_cod_depositor_comments 'Adding full bibliography for 4512844--4512847.cif.'
_cod_original_sg_symbol_H-M C2/c
_cod_database_code 4512846

loop_
_symmetry_equiv_pos_as_xyz
'x, y, z'
'x, -y, z+1/2'
'x+1/2, y+1/2, z'
'x+1/2, -y+1/2, z+1/2'
'-x, -y, -z'
'-x, y, -z-1/2'
'-x+1/2, -y+1/2, -z'
'-x+1/2, y+1/2, -z-1/2'

loop_
_atom_site_label
_atom_site_type_symbol
_atom_site_fract_x
_atom_site_fract_y
_atom_site_fract_z
_atom_site_U_iso_or_equiv
_atom_site_adp_type
_atom_site_occupancy
_atom_site_symmetry_multiplicity
_atom_site_calc_flag
_atom_site_refinement_flags
_atom_site_disorder_assembly
_atom_site_disorder_group
Pb Pb 0.0000 0.047081(10) 0.2500 0.02955(9) Uani 1 2 d S . .
O1 O -0.1929(6) 0.0037(3) -0.1054(7) 0.0698(13) Uani 1 1 d . A .
O2 O -0.2613(5) -0.0851(2) -0.2714(8) 0.0646(12) Uani 1 1 d . . .
N1 N -0.0654(4) 0.1485(2) 0.0520(6) 0.0330(9) Uani 1 1 d . . .
C1 C -0.1309(6) 0.1487(3) -0.1395(8) 0.0422(13) Uani 1 1 d . . .
H1 H -0.1546 0.1100 -0.2042 0.055 Uiso 1 1 calc R . .
C2 C -0.1661(6) 0.2045(3) -0.2491(8) 0.0476(15) Uani 1 1 d . . .
H2 H -0.2095 0.2025 -0.3831 0.062 Uiso 1 1 calc R . .
C3 C -0.1360(6) 0.2621(3) -0.1575(8) 0.0455(13) Uani 1 1 d . . .
H3 H -0.1599 0.2997 -0.2280 0.059 Uiso 1 1 calc R . .
C4 C -0.0683(5) 0.2632(3) 0.0454(8) 0.0373(11) Uani 1 1 d . . .
C5 C -0.0317(7) 0.3227(3) 0.1553(9) 0.0469(14) Uani 1 1 d . . .
H5 H -0.0540 0.3612 0.0894 0.061 Uiso 1 1 calc R . .
C6 C -0.0345(5) 0.2056(2) 0.1454(7) 0.0318(11) Uani 1 1 d . . .
C7 C -0.2822(7) -0.0422(3) -0.1787(9) 0.0394(15) Uani 1 1 d . . .
C8 C -0.4328(14) -0.0272(7) -0.178(2) 0.052(4) Uani 0.50 1 d P A -1
C9 C -0.5743(16) -0.0578(6) -0.342(2) 0.041(3) Uani 0.50 1 d P . -1

loop_
_atom_site_aniso_label
_atom_site_aniso_U_11
_atom_site_aniso_U_22
_atom_site_aniso_U_33
_atom_site_aniso_U_23
_atom_site_aniso_U_13
_atom_site_aniso_U_12
Pb 0.02971(14) 0.02697(15) 0.03613(15) 0.000 0.01940(11) 0.000
O1 0.066(2) 0.083(3) 0.073(3) -0.039(2) 0.044(2) -0.030(2)
O2 0.067(2) 0.051(2) 0.099(3) -0.031(2) 0.059(2) -0.021(2)
N1 0.0282(17) 0.039(2) 0.0314(18) -0.0015(16) 0.0145(15) -0.0044(16)
C1 0.043(3) 0.049(3) 0.035(2) -0.002(2) 0.019(2) -0.008(2)
C2 0.036(3) 0.067(4) 0.034(3) 0.011(2) 0.013(2) -0.002(3)
C3 0.039(2) 0.049(3) 0.051(3) 0.022(3) 0.024(2) 0.005(2)
C4 0.032(2) 0.036(3) 0.050(3) 0.005(2) 0.0249(19) 0.001(2)
C5 0.051(3) 0.027(3) 0.071(3) 0.009(2) 0.036(3) 0.005(2)
C6 0.0219(19) 0.035(3) 0.039(2) 0.004(2) 0.0151(18) -0.0019(18)
C7 0.023(2) 0.056(4) 0.037(3) -0.011(2) 0.012(2) -0.005(2)
C8 0.028(4) 0.061(8) 0.072(7) -0.041(7) 0.029(5) -0.012(6)
C9 0.034(6) 0.044(7) 0.046(6) -0.001(6) 0.021(5) 0.004(6)

loop_
_atom_type_symbol
_atom_type_description
_atom_type_scat_dispersion_real
_atom_type_scat_dispersion_imag
_atom_type_scat_source
C C 0.0033 0.0016 'International Tables Vol C Tables 4.2.6.8 and 6.1.1.4'
H H 0.0000 0.0000 'International Tables Vol C Tables 4.2.6.8 and 6.1.1.4'
N N 0.0061 0.0033 'International Tables Vol C Tables 4.2.6.8 and 6.1.1.4'
O O 0.0106 0.0060 'International Tables Vol C Tables 4.2.6.8 and 6.1.1.4'
Pb Pb -3.3944 10.1111 'International Tables Vol C Tables 4.2.6.8 and 6.1.1.4'

loop_
_geom_angle_atom_site_label_1
_geom_angle_atom_site_label_2
_geom_angle_atom_site_label_3
_geom_angle
_geom_angle_site_symmetry_1
_geom_angle_site_symmetry_3
N1 Pb N1 65.50(19) 6_556 .
N1 Pb O2 74.38(15) 6_556 2
N1 Pb O2 76.19(14) . 2
N1 Pb O2 76.19(14) 6_556 5
N1 Pb O2 74.38(15) . 5
O2 Pb O2 144.8(2) 2 5
N1 Pb O1 140.59(15) 6_556 .
N1 Pb O1 78.58(16) . .
O2 Pb O1 82.04(18) 2 .
O2 Pb O1 110.17(17) 5 .
N1 Pb O1 78.58(16) 6_556 6_556
N1 Pb O1 140.59(15) . 6_556
O2 Pb O1 110.17(17) 2 6_556
O2 Pb O1 82.04(18) 5 6_556
O1 Pb O1 140.1(3) . 6_556
C7 O1 Pb 137.3(5) . .
C7 O2 Pb 100.8(4) . 5
C1 N1 C6 118.0(4) . .
C1 N1 Pb 123.0(3) . .
C6 N1 Pb 119.0(3) . .
N1 C1 C2 123.2(5) . .
N1 C1 H1 118.4 . .
C2 C1 H1 118.4 . .
C3 C2 C1 119.4(5) . .
C3 C2 H2 120.3 . .
C1 C2 H2 120.3 . .
C2 C3 C4 118.6(5) . .
C2 C3 H3 120.7 . .
C4 C3 H3 120.7 . .
C6 C4 C3 118.8(5) . .
C6 C4 C5 118.9(5) . .
C3 C4 C5 122.3(5) . .
C5 C5 C4 121.3(3) 6_556 .
C5 C5 H5 119.3 6_556 .
C4 C5 H5 119.3 . .
N1 C6 C4 122.0(5) . .
N1 C6 C6 118.3(3) . 6_556
C4 C6 C6 119.8(3) . 6_556
O2 C7 O1 123.3(6) . .
O2 C7 C8 126.8(7) . .
O1 C7 C8 108.2(7) . .
O2 C7 C9 109.9(7) . 6_455
O1 C7 C9 126.7(7) . 6_455
C8 C7 C9 24.6(7) . 6_455
C9 C8 C7 114.1(10) . .
C8 C9 C7 109.6(10) . 6_455

loop_
_geom_bond_atom_site_label_1
_geom_bond_atom_site_label_2
_geom_bond_distance
_geom_bond_site_symmetry_2
Pb N1 2.535(4) 6_556
Pb N1 2.535(4) .
Pb O2 2.646(5) 2
Pb O2 2.646(5) 5
Pb O1 2.670(5) .
Pb O1 2.670(5) 6_556
O1 C7 1.247(7) .
O2 C7 1.243(8) .
O2 Pb 2.646(5) 5
N1 C1 1.325(7) .
N1 C6 1.365(7) .
C1 C2 1.398(8) .
C1 H1 0.9300 .
C2 C3 1.366(9) .
C2 H2 0.9300 .
C3 C4 1.405(8) .
C3 H3 0.9300 .
C4 C6 1.394(7) .
C4 C5 1.465(8) .
C5 C5 1.311(13) 6_556
C5 H5 0.9300 .
C6 C6 1.450(10) 6_556
C7 C8 1.534(15) .
C7 C9 1.552(16) 6_455
C8 C9 1.512(17) .
C9 C7 1.552(16) 6_455
